data_2233790
loop_
_publ_author_name
'Hirotsu, Masakazu'
'Kuwamura, Naoto'
'Kinoshita, Isamu'
'Kojima, Masaaki'
'Yoshikawa, Yuzo'

_publ_section_title
;
 Bis(\m~2~-4,7-dimethyl-4,7-diazadecane-1,10-dithiolato)trinickel(II)
 bis(perchlorate)
;
_journal_coeditor_code FJ2508
_journal_issue 3
_journal_name_full 'Acta Crystallographica Section E'
_journal_page_first m307
_journal_paper_doi 10.1107/S1600536812006034
_journal_volume 68
_journal_year 2012
_chemical_formula_iupac '[Ni3 (C10 H22 N2 S2)2] (Cl O4)2'
_chemical_formula_moiety 'C20 H44 N4 Ni3 S4 2+, 2(Cl O4 -)'
_chemical_formula_sum 'C20 H44 Cl2 N4 Ni3 O8 S4'
_chemical_formula_weight 843.83
_chemical_name_systematic
;
Bis(\m~2~-4,7-dimethyl-4,7-diazadecane-1,10-dithiolato)trinickel(II)
bis(perchlorate)
;
_space_group_IT_number 14
_symmetry_cell_setting monoclinic
_symmetry_space_group_name_Hall '-P 2ybc'
_symmetry_space_group_name_H-M 'P 1 21/c 1'
_cell_angle_alpha 90.0000
_cell_angle_beta 105.033(6)
_cell_angle_gamma 90.0000
_cell_formula_units_Z 2
_cell_length_a 8.0253(19)
_cell_length_b 16.208(4)
_cell_length_c 12.807(3)
_cell_measurement_reflns_used 7222
_cell_measurement_temperature 123.1
_cell_measurement_theta_max 27.5
_cell_measurement_theta_min 4.1
_cell_volume 1608.8(7)
_computing_cell_refinement 'CrystalClear (Rigaku, 2007)'
_computing_data_collection 'CrystalClear (Rigaku, 2007)'
_computing_data_reduction 'CrystalClear (Rigaku, 2007)'
_computing_molecular_graphics 'ORTEP-3 for Windows (Farrugia, 1997)'
_computing_publication_material
;
WinGX (Farrugia, 1999) and publCIF (Westrip, 2010)
;
_computing_structure_refinement 'SHELXL97 (Sheldrick, 2008)'
_computing_structure_solution 'SHELXS97 (Sheldrick, 2008)'
_diffrn_ambient_temperature 123.1
_diffrn_detector_area_resol_mean 7.31
_diffrn_measured_fraction_theta_full 0.980
_diffrn_measured_fraction_theta_max 0.980
_diffrn_measurement_device_type 'Rigaku AFC7 (Mercury CCD)'
_diffrn_measurement_method \w
_diffrn_radiation_monochromator graphite
_diffrn_radiation_source 'rotating anode X-ray tube'
_diffrn_radiation_type 'Mo K\a'
_diffrn_radiation_wavelength 0.71075
_diffrn_reflns_av_R_equivalents 0.0268
_diffrn_reflns_av_sigmaI/netI 0.0218
_diffrn_reflns_limit_h_max 10
_diffrn_reflns_limit_h_min -10
_diffrn_reflns_limit_k_max 20
_diffrn_reflns_limit_k_min -21
_diffrn_reflns_limit_l_max 16
_diffrn_reflns_limit_l_min -13
_diffrn_reflns_number 15030
_diffrn_reflns_theta_full 27.48
_diffrn_reflns_theta_max 27.48
_diffrn_reflns_theta_min 4.12
_exptl_absorpt_coefficient_mu 2.212
_exptl_absorpt_correction_T_max 0.7049
_exptl_absorpt_correction_T_min 0.6189
_exptl_absorpt_correction_type multi-scan
_exptl_absorpt_process_details '(REQAB; Jacobson, 1998)'
_exptl_crystal_colour red
_exptl_crystal_density_diffrn 1.742
_exptl_crystal_density_method 'not measured'
_exptl_crystal_description prism
_exptl_crystal_F_000 876.00
_exptl_crystal_size_max 0.24
_exptl_crystal_size_mid 0.24
_exptl_crystal_size_min 0.17
_refine_diff_density_max 1.710
_refine_diff_density_min -0.704
_refine_ls_extinction_method none
_refine_ls_goodness_of_fit_ref 1.037
_refine_ls_hydrogen_treatment mixed
_refine_ls_matrix_type full
_refine_ls_number_parameters 235
_refine_ls_number_reflns 3626
_refine_ls_number_restraints 0
_refine_ls_restrained_S_all 1.037
_refine_ls_R_factor_all 0.0370
_refine_ls_R_factor_gt 0.0347
_refine_ls_shift/su_max 0.002
_refine_ls_shift/su_mean 0.000
_refine_ls_structure_factor_coef Fsqd
_refine_ls_weighting_details 'w = 1/[\s^2^(Fo^2^)+(0.0319P)^2^+3.9221P] where P=(Fo^2^+2Fc^2^)/3'
_refine_ls_weighting_scheme calc
_refine_ls_wR_factor_ref 0.0819
_reflns_number_gt 3391
_reflns_number_total 3626
_reflns_threshold_expression F^2^>2.0\s(F^2^)
_cod_data_source_file fj2508.cif
_cod_data_source_block I
_cod_original_sg_symbol_H-M 'P 21/c'
_cod_original_formula_sum 'C20 H44 Cl2 N4 Ni3 O8 S4 '
_cod_database_code 2233790
_cod_database_fobs_code 2233790

loop_
_symmetry_equiv_pos_site_id
_symmetry_equiv_pos_as_xyz
1 +x,+y,+z
2 -x,1/2+y,1/2-z
3 -x,-y,-z
4 +x,1/2-y,1/2+z

loop_
_atom_site_type_symbol
_atom_site_label
_atom_site_fract_x
_atom_site_fract_y
_atom_site_fract_z
_atom_site_U_iso_or_equiv
_atom_site_adp_type
_atom_site_calc_flag
_atom_site_refinement_flags
_atom_site_occupancy
_atom_site_symmetry_multiplicity
Ni Ni1 0.04531(4) 0.626726(19) 0.82272(2) 0.01439(10) Uani d . 1 1
Ni Ni2 0.0000 0.5000 1.0000 0.01306(11) Uani d S 1 2
Cl Cl1 0.28814(8) 0.39140(4) 0.71998(5) 0.02463(15) Uani d . 1 1
S S1 -0.16594(8) 0.55517(4) 0.85310(5) 0.01655(13) Uani d . 1 1
S S2 0.14612(8) 0.61385(4) 0.99699(5) 0.01539(13) Uani d . 1 1
O O1 0.2236(4) 0.4191(2) 0.8082(2) 0.0720(11) Uani d . 1 1
O O2 0.4299(3) 0.33683(14) 0.76150(19) 0.0357(5) Uani d . 1 1
O O3 0.1505(3) 0.35038(17) 0.64509(18) 0.0431(6) Uani d . 1 1
O O4 0.3425(4) 0.46058(19) 0.6684(3) 0.0680(10) Uani d . 1 1
N N1 -0.0478(3) 0.63136(14) 0.66462(17) 0.0224(5) Uani d . 1 1
N N2 0.2398(3) 0.69848(15) 0.80846(18) 0.0228(5) Uani d . 1 1
C C1 -0.2110(4) 0.47418(18) 0.7507(2) 0.0241(6) Uani d . 1 1
C C2 -0.2552(4) 0.5093(2) 0.6370(2) 0.0286(6) Uani d . 1 1
C C3 -0.1047(4) 0.55199(17) 0.6077(2) 0.0222(5) Uani d . 1 1
C C4 0.3641(3) 0.57575(18) 1.0035(2) 0.0212(5) Uani d . 1 1
C C5 0.4731(4) 0.63872(18) 0.9633(2) 0.0225(5) Uani d . 1 1
C C6 0.4124(3) 0.65719(17) 0.8436(2) 0.0202(5) Uani d . 1 1
C C7 0.1093(5) 0.6568(3) 0.6256(3) 0.0433(9) Uani d . 1 1
C C8 0.2043(5) 0.7223(3) 0.6932(3) 0.0433(9) Uani d . 1 1
C C9 -0.1854(6) 0.6932(2) 0.6355(3) 0.0478(10) Uani d . 1 1
C C10 0.2471(4) 0.77787(18) 0.8711(3) 0.0356(7) Uani d . 1 1
H H1A -0.308(5) 0.443(2) 0.762(3) 0.030(9) Uiso d . 1 1
H H1B -0.117(5) 0.443(2) 0.759(3) 0.028(9) Uiso d . 1 1
H H2A -0.353(4) 0.549(2) 0.629(3) 0.023(8) Uiso d . 1 1
H H2B -0.284(5) 0.464(2) 0.587(3) 0.038(10) Uiso d . 1 1
H H3A -0.127(5) 0.562(2) 0.530(3) 0.033(9) Uiso d . 1 1
H H3B -0.005(4) 0.514(2) 0.624(3) 0.024(8) Uiso d . 1 1
H H4A 0.413(4) 0.562(2) 1.076(3) 0.027(8) Uiso d . 1 1
H H4B 0.353(4) 0.526(2) 0.960(3) 0.022(8) Uiso d . 1 1
H H5A 0.477(4) 0.688(2) 1.004(2) 0.017(7) Uiso d . 1 1
H H5B 0.589(5) 0.617(2) 0.974(3) 0.027(9) Uiso d . 1 1
H H6A 0.498(4) 0.6915(19) 0.822(2) 0.020(7) Uiso d . 1 1
H H6B 0.403(4) 0.6070(19) 0.800(2) 0.017(7) Uiso d . 1 1
H H7A 0.1858 0.6086 0.6278 0.052 Uiso calc R 1 1
H H7B 0.0711 0.6762 0.5497 0.052 Uiso calc R 1 1
H H8A 0.1359 0.7739 0.6806 0.052 Uiso calc R 1 1
H H8B 0.3143 0.7325 0.6740 0.052 Uiso calc R 1 1
H H9A -0.1460 0.7449 0.6735 0.072 Uiso calc R 1 1
H H9B -0.2876 0.6732 0.6562 0.072 Uiso calc R 1 1
H H9C -0.2146 0.7028 0.5573 0.072 Uiso calc R 1 1
H H10A 0.2703 0.7655 0.9485 0.053 Uiso calc R 1 1
H H10B 0.1364 0.8067 0.8472 0.053 Uiso calc R 1 1
H H10C 0.3393 0.8130 0.8584 0.053 Uiso calc R 1 1

loop_
_atom_site_aniso_label
_atom_site_aniso_U_11
_atom_site_aniso_U_22
_atom_site_aniso_U_33
_atom_site_aniso_U_12
_atom_site_aniso_U_13
_atom_site_aniso_U_23
Ni1 0.01653(17) 0.01475(17) 0.01300(16) 0.00004(11) 0.00584(12) 0.00248(11)
Ni2 0.0134(2) 0.0146(2) 0.0115(2) -0.00204(16) 0.00396(15) 0.00100(15)
Cl1 0.0182(3) 0.0289(3) 0.0237(3) 0.0002(2) -0.0003(2) -0.0014(3)
S1 0.0151(3) 0.0209(3) 0.0145(3) 0.0007(2) 0.0053(2) 0.0034(2)
S2 0.0182(3) 0.0161(3) 0.0133(3) -0.0033(2) 0.0064(2) -0.0009(2)
O1 0.0498(17) 0.120(3) 0.0414(15) 0.0461(19) 0.0037(13) -0.0256(17)
O2 0.0267(11) 0.0350(12) 0.0436(13) 0.0125(9) 0.0061(9) -0.0016(10)
O3 0.0362(13) 0.0549(15) 0.0302(12) -0.0205(12) -0.0056(10) 0.0011(11)
O4 0.0394(15) 0.0534(17) 0.098(2) -0.0159(13) -0.0057(15) 0.0363(17)
N1 0.0326(13) 0.0209(11) 0.0140(10) -0.0057(9) 0.0066(9) 0.0031(8)
N2 0.0195(11) 0.0279(12) 0.0220(11) 0.0008(9) 0.0071(9) 0.0125(9)
C1 0.0269(15) 0.0270(14) 0.0168(12) -0.0116(12) 0.0028(10) 0.0000(11)
C2 0.0315(16) 0.0348(16) 0.0161(12) -0.0104(13) 0.0001(11) 0.0015(12)
C3 0.0282(14) 0.0242(14) 0.0146(11) 0.0002(11) 0.0065(10) 0.0005(10)
C4 0.0160(12) 0.0272(14) 0.0194(12) -0.0016(10) 0.0028(10) 0.0074(11)
C5 0.0178(13) 0.0273(14) 0.0221(13) -0.0043(11) 0.0045(10) 0.0030(11)
C6 0.0194(13) 0.0225(13) 0.0210(12) -0.0005(10) 0.0095(10) 0.0016(10)
C7 0.052(2) 0.055(2) 0.0265(15) -0.0176(18) 0.0173(15) 0.0042(15)
C8 0.0329(17) 0.068(2) 0.0264(15) -0.0106(17) 0.0029(13) 0.0233(16)
C9 0.076(3) 0.0329(18) 0.0271(16) 0.0233(18) -0.0007(16) 0.0034(14)
C10 0.0289(16) 0.0184(14) 0.064(2) -0.0007(12) 0.0207(15) 0.0058(14)

loop_
_atom_type_symbol
_atom_type_description
_atom_type_scat_dispersion_real
_atom_type_scat_dispersion_imag
_atom_type_scat_source
C C 0.003 0.002
;
International Tables for Crystallography (1992, Vol. C, Tables 4.2.6.8 and
6.1.1.4)
;
H H 0.000 0.000
;
International Tables for Crystallography
(1992, Vol. C, Table 6.1.1.4)
;
Cl Cl 0.148 0.159
;
International Tables for Crystallography
(1992, Vol. C, Tables 4.2.6.8 and 6.1.1.4)
;
N N 0.006 0.003
;
International Tables for Crystallography
(1992, Vol. C, Tables 4.2.6.8 and 6.1.1.4)
;
Ni Ni 0.339 1.112
;
International Tables for Crystallography
(1992, Vol. C, Tables 4.2.6.8 and 6.1.1.4)
;
O O 0.011 0.006
;
International Tables for Crystallography
(1992, Vol. C, Tables 4.2.6.8 and 6.1.1.4)
;
S S 0.125 0.123
;
International Tables for Crystallography
(1992, Vol. C, Tables 4.2.6.8 and 6.1.1.4)
;

loop_
_geom_angle_atom_site_label_1
_geom_angle_atom_site_label_2
_geom_angle_atom_site_label_3
_geom_angle_site_symmetry_3
_geom_angle
N1 Ni1 N2 . 88.90(9)
N1 Ni1 S1 . 95.68(7)
N2 Ni1 S1 . 174.27(7)
N1 Ni1 S2 . 176.66(7)
N2 Ni1 S2 . 93.34(7)
S1 Ni1 S2 . 82.24(3)
S1 Ni2 S2 . 81.39(3)
S1 Ni2 S2 3_567 98.61(3)
Ni1 S1 C1 . 105.91(10)
Ni2 S1 C1 . 106.63(10)
Ni1 S2 C4 . 100.09(9)
Ni2 S2 C4 . 102.93(9)
Ni1 S1 Ni2 . 92.46(3)
Ni1 S2 Ni2 . 92.32(2)
O3 Cl1 O4 . 109.37(17)
O3 Cl1 O2 . 111.38(16)
O4 Cl1 O2 . 110.42(16)
O3 Cl1 O1 . 107.56(19)
O4 Cl1 O1 . 109.6(2)
O2 Cl1 O1 . 108.46(16)
C2 C1 S1 . 111.9(2)
C1 C2 C3 . 113.9(2)
N1 C3 C2 . 115.7(2)
C5 C4 S2 . 112.6(2)
C6 C5 C4 . 114.5(2)
N2 C6 C5 . 115.0(2)
C8 C7 N1 . 110.6(3)
C7 C8 N2 . 109.8(3)
C9 N1 C3 . 110.5(2)
C9 N1 C7 . 111.3(3)
C3 N1 C7 . 104.3(2)
C9 N1 Ni1 . 110.34(19)
C3 N1 Ni1 . 117.14(16)
C7 N1 Ni1 . 102.81(18)
C8 N2 C6 . 109.9(2)
C8 N2 C10 . 106.2(3)
C6 N2 C10 . 108.4(2)
C8 N2 Ni1 . 106.90(19)
C6 N2 Ni1 . 113.38(16)
C10 N2 Ni1 . 111.83(17)
C2 C1 H1A . 110(2)
S1 C1 H1A . 106(2)
C2 C1 H1B . 108(2)
S1 C1 H1B . 109(2)
H1A C1 H1B . 112(3)
C1 C2 H2A . 108.7(18)
C3 C2 H2A . 109.8(19)
C1 C2 H2B . 108(2)
C3 C2 H2B . 105(2)
H2A C2 H2B . 112(3)
N1 C3 H3A . 108(2)
C2 C3 H3A . 112(2)
N1 C3 H3B . 107.9(19)
C2 C3 H3B . 108.7(19)
H3A C3 H3B . 104(3)
C5 C4 H4A . 112(2)
S2 C4 H4A . 106(2)
C5 C4 H4B . 110.2(19)
S2 C4 H4B . 107.8(19)
H4A C4 H4B . 109(3)
C6 C5 H5A . 110.1(18)
C4 C5 H5A . 108.8(18)
C6 C5 H5B . 105(2)
C4 C5 H5B . 109(2)
H5A C5 H5B . 110(3)
N2 C6 H6A . 108.8(18)
C5 C6 H6A . 109.7(18)
N2 C6 H6B . 106.0(18)
C5 C6 H6B . 111.5(18)
H6A C6 H6B . 105(2)
C8 C7 H7A . 109.5
N1 C7 H7A . 109.5
C8 C7 H7B . 109.5
N1 C7 H7B . 109.5
H7A C7 H7B . 108.1
C7 C8 H8A . 109.7
N2 C8 H8A . 109.7
C7 C8 H8B . 109.7
N2 C8 H8B . 109.7
H8A C8 H8B . 108.2
N1 C9 H9A . 109.5
N1 C9 H9B . 109.5
H9A C9 H9B . 109.5
N1 C9 H9C . 109.5
H9A C9 H9C . 109.5
H9B C9 H9C . 109.5
N2 C10 H10A . 109.5
N2 C10 H10B . 109.5
H10A C10 H10B . 109.5
N2 C10 H10C . 109.5
H10A C10 H10C . 109.5
H10B C10 H10C . 109.5

loop_
_geom_bond_atom_site_label_1
_geom_bond_atom_site_label_2
_geom_bond_distance
Ni1 N1 1.969(2)
Ni1 N2 1.993(2)
Ni1 S1 2.1709(8)
Ni1 S2 2.1777(8)
Ni2 S1 2.1938(7)
Ni2 S2 2.1921(7)
Cl1 O1 1.432(3)
Cl1 O2 1.430(2)
Cl1 O3 1.425(2)
Cl1 O4 1.426(3)
C1 C2 1.518(4)
C1 S1 1.824(3)
C1 H1A 0.97(4)
C1 H1B 0.89(4)
C2 C3 1.520(4)
C2 H2A 1.00(3)
C2 H2B 0.97(4)
C3 N1 1.491(3)
C3 H3A 0.98(4)
C3 H3B 0.99(3)
C4 C5 1.519(4)
C4 S2 1.836(3)
C4 H4A 0.94(3)
C4 H4B 0.98(3)
C5 C6 1.513(4)
C5 H5A 0.95(3)
C5 H5B 0.97(4)
C6 N2 1.498(3)
C6 H6A 0.98(3)
C6 H6B 0.98(3)
C7 C8 1.454(5)
C7 N1 1.529(4)
C7 H7A 0.9900
C7 H7B 0.9900
C8 N2 1.481(4)
C8 H8A 0.9900
C8 H8B 0.9900
C9 N1 1.466(4)
C9 H9A 0.9800
C9 H9B 0.9800
C9 H9C 0.9800
C10 N2 1.510(4)
C10 H10A 0.9800
C10 H10B 0.9800
C10 H10C 0.9800
Ni1 Ni2 3.1518(6)

loop_
_geom_torsion_atom_site_label_1
_geom_torsion_atom_site_label_2
_geom_torsion_atom_site_label_3
_geom_torsion_atom_site_label_4
_geom_torsion_site_symmetry_1
_geom_torsion_site_symmetry_4
_geom_torsion
S1 C1 C2 C3 . . 67.6(3)
C1 C2 C3 N1 . . -69.6(3)
S2 C4 C5 C6 . . -67.3(3)
C4 C5 C6 N2 . . 65.5(3)
N1 C7 C8 N2 . . 51.0(4)
C2 C3 N1 C9 . . -63.8(3)
C2 C3 N1 C7 . . 176.5(3)
C2 C3 N1 Ni1 . . 63.7(3)
C8 C7 N1 C9 . . 74.6(4)
C8 C7 N1 C3 . . -166.2(3)
C8 C7 N1 Ni1 . . -43.5(3)
C7 C8 N2 C6 . . 92.5(3)
C7 C8 N2 C10 . . -150.5(3)
C7 C8 N2 Ni1 . . -31.0(4)
C5 C6 N2 C8 . . 173.2(3)
C5 C6 N2 C10 . . 57.6(3)
C5 C6 N2 Ni1 . . -67.2(3)
C9 N1 Ni1 N2 . . -98.6(2)
C3 N1 Ni1 N2 . . 133.8(2)
C7 N1 Ni1 N2 . . 20.1(2)
C9 N1 Ni1 S1 . . 77.9(2)
C3 N1 Ni1 S1 . . -49.7(2)
C7 N1 Ni1 S1 . . -163.34(19)
C9 N1 Ni1 Ni2 . . 104.5(2)
C3 N1 Ni1 Ni2 . . -23.1(2)
C7 N1 Ni1 Ni2 . . -136.74(18)
C8 N2 Ni1 N1 . . 4.8(2)
C6 N2 Ni1 N1 . . -116.41(18)
C10 N2 Ni1 N1 . . 120.7(2)
C8 N2 Ni1 S2 . . -177.6(2)
C6 N2 Ni1 S2 . . 61.11(17)
C10 N2 Ni1 S2 . . -61.82(19)
C8 N2 Ni1 Ni2 . . 161.56(19)
C6 N2 Ni1 Ni2 . . 40.3(2)
C10 N2 Ni1 Ni2 . . -82.6(2)
N1 Ni1 Ni2 S2 . 3_567 -2.01(10)
N2 Ni1 Ni2 S2 . 3_567 -149.32(10)
S1 Ni1 Ni2 S2 . 3_567 37.83(4)
S2 Ni1 Ni2 S2 . 3_567 180.0
N1 Ni1 Ni2 S2 . . 177.99(10)
N2 Ni1 Ni2 S2 . . 30.68(10)
S1 Ni1 Ni2 S2 . . -142.17(4)
N1 Ni1 Ni2 S1 . 3_567 140.16(10)
N2 Ni1 Ni2 S1 . 3_567 -7.16(10)
S1 Ni1 Ni2 S1 . 3_567 180.0
S2 Ni1 Ni2 S1 . 3_567 -37.83(4)
N1 Ni1 Ni2 S1 . . -39.84(10)
N2 Ni1 Ni2 S1 . . 172.84(10)
S2 Ni1 Ni2 S1 . . 142.17(4)
C2 C1 S1 Ni1 . . -57.8(2)
C2 C1 S1 Ni2 . . -155.3(2)
N1 Ni1 S1 C1 . . 43.83(13)
S2 Ni1 S1 C1 . . -133.54(11)
Ni2 Ni1 S1 C1 . . -108.06(11)
N1 Ni1 S1 Ni2 . . 151.89(7)
S2 Ni1 S1 Ni2 . . -25.48(2)
S2 Ni2 S1 C1 3_567 . -47.23(10)
S2 Ni2 S1 C1 . . 132.77(10)
Ni1 Ni2 S1 C1 . . 107.41(10)
S2 Ni2 S1 Ni1 3_567 . -154.64(2)
S2 Ni2 S1 Ni1 . . 25.36(2)
C5 C4 S2 Ni1 . . 64.9(2)
C5 C4 S2 Ni2 . . 159.63(18)
N2 Ni1 S2 C4 . . -54.60(12)
S1 Ni1 S2 C4 . . 129.07(10)
Ni2 Ni1 S2 C4 . . 103.57(10)
N2 Ni1 S2 Ni2 . . -158.17(7)
S1 Ni1 S2 Ni2 . . 25.50(2)
S1 Ni2 S2 C4 3_567 . 53.82(9)
S1 Ni2 S2 C4 . . -126.18(9)
Ni1 Ni2 S2 C4 . . -100.91(9)
S1 Ni2 S2 Ni1 3_567 . 154.73(2)
S1 Ni2 S2 Ni1 . . -25.27(2)
